data_4036059
loop_
_publ_author_name
'Guo, Wei'
'Zhao, Mingming'
'Chengtang, Du'
'Zheng, Lvyin'
'Li, Luo'
'Chen, Liping'
'Tao, Kailiang'
'Tan, Wen'
'Xie, Zhen'
'Cai, Liuhuan'
'Fan, XiaoLin'
'Zhang, Kai'

_publ_section_title
;
 Visible-light-Catalyzed [3 + 1 + 2] Coupling Annulations for the
 Synthesis of Unsymmetrical Tri-substituted Amino-1,3,5-triazines.
;
_journal_name_full 'The Journal of organic chemistry'
_journal_paper_doi 10.1021/acs.joc.9b02514
_journal_year 2019
_chemical_absolute_configuration unk
_chemical_formula_moiety 'C18 H19 N5 O'
_chemical_formula_sum 'C18 H19 N5 O'
_chemical_formula_weight 321.38
_space_group_crystal_system orthorhombic
_space_group_IT_number 37
_space_group_name_Hall 'C 2 -2c'
_space_group_name_H-M_alt 'C c c 2'
_atom_sites_solution_hydrogens geom
_atom_sites_solution_primary direct
_atom_sites_solution_secondary difmap
_audit_creation_date 2019-03-14
_audit_creation_method
;
Olex2 1.2
(compiled 2014.09.19 svn.r3010 for OlexSys, GUI svn.r4874)
;
_cell_angle_alpha 90.00
_cell_angle_beta 90.00
_cell_angle_gamma 90.00
_cell_formula_units_Z 8
_cell_length_a 16.55068(10)
_cell_length_b 26.78093(17)
_cell_length_c 7.26499(5)
_cell_measurement_reflns_used 19424
_cell_measurement_temperature 149.99(10)
_cell_measurement_theta_max 73.2520
_cell_measurement_theta_min 5.3130
_cell_volume 3220.15(4)
_computing_cell_refinement 'CrysAlisPro 1.171.39.46 (Rigaku OD, 2018)'
_computing_data_collection 'CrysAlisPro 1.171.39.46 (Rigaku OD, 2018)'
_computing_data_reduction 'CrysAlisPro 1.171.39.46 (Rigaku OD, 2018)'
_computing_molecular_graphics 'Olex2 (Dolomanov et al., 2009)'
_computing_publication_material 'Olex2 (Dolomanov et al., 2009)'
_computing_structure_refinement 'XL (Sheldrick, 2008)'
_computing_structure_solution 'SHELXS-97 (Sheldrick, 1990)'
_diffrn_ambient_environment N~2~
_diffrn_ambient_temperature 149.99(10)
_diffrn_detector 'CCD plate'
_diffrn_detector_area_resol_mean 5.2913
_diffrn_detector_type AtlasS2
_diffrn_measured_fraction_theta_full 0.996
_diffrn_measured_fraction_theta_max 0.997
_diffrn_measurement_details
;
List of Runs (angles in degrees, time in seconds):

  # Type    Start    End  Width  t~exp~   \w     \q     \k     \f   Frames
--------------------------------------------------------------------------
  1  \w    -61.00 -31.00   1.00    1.00    --  -41.14  77.00   0.00   30
  2  \w    -68.00  32.00   1.00    1.00    --  -41.14  77.00-120.00  100
  3  \w    -14.00  33.00   1.00    1.00    --  -41.14  77.00   0.00   47
  4  \w     88.00 176.00   1.00    1.00    --  106.22  77.00  30.00   88
  5  \w     95.00 171.00   1.00    1.00    --  106.22  77.00-180.00   76
  6  \w    146.00 172.00   1.00    1.00    --  106.22  77.00-150.00   26
  7  \w    106.00 167.00   1.00    1.00    --  106.22  77.00 -60.00   61
  8  \w     58.00  84.00   1.00    1.00    --   41.14-125.00 -90.00   26
  9  \w     39.00  67.00   1.00    1.00    --   41.14-125.00   0.00   28
 10  \w    125.00 177.00   1.00    1.00    --  106.22  15.00 150.00   52
 11  \w     31.00  56.00   1.00    1.00    --  106.22 -30.00 150.00   25
 12  \w    104.00 130.00   1.00    1.00    --  106.22 -30.00 150.00   26
 13  \w     56.00 105.00   1.00    1.00    --  106.22  15.00 150.00   49
 14  \w     37.00  63.00   1.00    1.00    --  106.22 -45.00 -30.00   26
 15  \w    -38.00 -13.00   1.00    1.00    --  -41.14 -57.00 120.00   25
 16  \w   -113.00 -53.00   1.00    1.00    --  -41.14 -57.00 120.00   60
 17  \w   -112.00 -72.00   1.00    1.00    --  -41.14 -38.00-120.00   40
 18  \w    -47.00 -11.00   1.00    1.00    --  -41.14 -77.00 120.00   36
 19  \w    -67.00 -18.00   1.00    1.00    --  -41.14 -38.00-120.00   49
 20  \w    -54.00 -11.00   1.00    1.00    --  -41.14 -77.00 -60.00   43
 21  \w    -84.00  -9.00   1.00    1.00    --  -41.14 -77.00-150.00   75
 22  \w    -98.00 -15.00   1.00    1.00    --  -41.14 -77.00  30.00   83
 23  \w    -65.00  33.00   1.00    1.00    --  -41.14  38.00-180.00   98
 24  \w    -52.00 -13.00   1.00    1.00    --  -41.14 -57.00  30.00   39
 25  \w     34.00  75.00   1.00    1.00    --   41.14 -99.00  30.00   41
 26  \w      2.00  28.00   1.00    1.00    --   41.14 -99.00  30.00   26
 27  \w     77.00 103.00   1.00    1.00    --  106.22  61.00 -30.00   26
 28  \w     77.00 103.00   1.00    1.00    --  106.22  61.00  90.00   26
 29  \w     79.00 114.00   1.00    1.00    --  106.22  61.00 -60.00   35
 30  \w     77.00 154.00   1.00    1.00    --  106.22  61.00 -90.00   77
 31  \w     77.00 104.00   1.00    1.00    --  106.22  61.00  30.00   27
 32  \w    138.00 164.00   1.00    1.00    --  106.22  77.00 120.00   26
 33  \w     27.00 104.00   1.00    1.00    --  106.22 -94.00 120.00   77
 34  \w     77.00 142.00   1.00    1.00    --  106.22  61.00-120.00   65
 35  \w     74.00 100.00   1.00    1.00    --  106.22  77.00 150.00   26
 36  \w     77.00 102.00   1.00    1.00    --  106.22  61.00  60.00   25
 37  \w     77.00 107.00   1.00    1.00    --  106.22  61.00 120.00   30
 38  \w     74.00 100.00   1.00    1.00    --  106.22  77.00  30.00   26
 39  \w     75.00 178.00   1.00    1.00    --  106.22  77.00   0.00  103
 40  \w     74.00  99.00   1.00    1.00    --  106.22  77.00-180.00   25
 41  \w     74.00 100.00   1.00    1.00    --  106.22  77.00 -60.00   26
 42  \w    151.00 177.00   1.00    1.00    --  106.22  77.00 -60.00   26
 43  \w     74.00 138.00   1.00    1.00    --  106.22  77.00-120.00   64
 44  \w     75.00 100.00   1.00    1.00    --  106.22  77.00 -90.00   25
 45  \w     81.00 107.00   1.00    1.00    --  106.22  45.00   0.00   26
 46  \w     63.00 117.00   1.00    1.00    --  106.22-125.00  90.00   54
 47  \w     74.00 124.00   1.00    1.00    --  106.22  77.00 120.00   50
 48  \w     74.00 100.00   1.00    1.00    --  106.22  77.00-150.00   26
 49  \w    152.00 177.00   1.00    1.00    --  106.22  73.00  54.00   25
 50  \w     81.00 107.00   1.00    1.00    --  106.22  61.00 150.00   26
 51  \w     78.00 104.00   1.00    1.00    --  106.22  61.00-180.00   26
 52  \w     75.00 100.00   1.00    1.00    --  106.22  73.00  54.00   25
 53  \w     47.00 103.00   1.00    1.00    --  106.22 -94.00-150.00   56
 54  \w     58.00 139.00   1.00    1.00    --  106.22 -77.00-120.00   81
 55  \w    117.00 172.00   1.00    1.00    --  106.22  77.00  90.00   55
 56  \w     75.00 101.00   1.00    1.00    --  106.22  77.00  90.00   26
 57  \w    143.00 178.00   1.00    1.00    --  106.22  77.00 -90.00   35
 58  \w     77.00 102.00   1.00    1.00    --  106.22  61.00-150.00   25
 59  \w    153.00 178.00   1.00    1.00    --  106.22  61.00 -60.00   25
 60  \w     77.00 106.00   1.00    1.00    --  106.22  61.00   0.00   29
;
_diffrn_measurement_device 'four-circle diffractometer'
_diffrn_measurement_device_type 'SuperNova, Dual, Cu at home/near, AtlasS2'
_diffrn_measurement_method '\w scans'
_diffrn_orient_matrix_type 'CrysAlisPro convention (1999,Acta A55,543-557)'
_diffrn_orient_matrix_UB_11 0.0124908000
_diffrn_orient_matrix_UB_12 0.0459118000
_diffrn_orient_matrix_UB_13 0.1245467000
_diffrn_orient_matrix_UB_21 -0.0844466000
_diffrn_orient_matrix_UB_22 -0.0080171000
_diffrn_orient_matrix_UB_23 0.0840925000
_diffrn_orient_matrix_UB_31 0.0370849000
_diffrn_orient_matrix_UB_32 -0.0337219000
_diffrn_orient_matrix_UB_33 0.1496269000
_diffrn_radiation_monochromator mirror
_diffrn_radiation_probe x-ray
_diffrn_radiation_type CuK\a
_diffrn_radiation_wavelength 1.54184
_diffrn_reflns_av_R_equivalents 0.0482
_diffrn_reflns_av_unetI/netI 0.0197
_diffrn_reflns_limit_h_max 20
_diffrn_reflns_limit_h_min -20
_diffrn_reflns_limit_k_max 33
_diffrn_reflns_limit_k_min -33
_diffrn_reflns_limit_l_max 9
_diffrn_reflns_limit_l_min -9
_diffrn_reflns_number 25032
_diffrn_reflns_theta_full 73.37
_diffrn_reflns_theta_max 73.37
_diffrn_reflns_theta_min 5.35
_diffrn_source 'micro-focus sealed X-ray tube'
_diffrn_source_type 'SuperNova (Cu) X-ray Source'
_exptl_absorpt_coefficient_mu 0.696
_exptl_absorpt_correction_T_max 1.00000
_exptl_absorpt_correction_T_min 0.56683
_exptl_absorpt_correction_type multi-scan
_exptl_absorpt_process_details
;
CrysAlisPro 1.171.39.46 (Rigaku Oxford Diffraction, 2018)
Empirical absorption correction using spherical harmonics,
 implemented in SCALE3 ABSPACK scaling algorithm.
;
_exptl_crystal_colour 'clear colourless'
_exptl_crystal_density_diffrn 1.326
_exptl_crystal_density_method 'not measured'
_exptl_crystal_description block
_exptl_crystal_F_000 1360
_exptl_crystal_size_max 0.4
_exptl_crystal_size_mid 0.28
_exptl_crystal_size_min 0.18
_refine_diff_density_max 0.241
_refine_diff_density_min -0.329
_refine_diff_density_rms 0.086
_refine_ls_abs_structure_details 'Flack H D (1983), Acta Cryst. A39, 876-881'
_refine_ls_abs_structure_Flack 0.1(2)
_refine_ls_extinction_method none
_refine_ls_goodness_of_fit_ref 1.073
_refine_ls_hydrogen_treatment constr
_refine_ls_matrix_type full
_refine_ls_number_parameters 220
_refine_ls_number_reflns 3223
_refine_ls_number_restraints 1
_refine_ls_restrained_S_all 1.073
_refine_ls_R_factor_all 0.0384
_refine_ls_R_factor_gt 0.0382
_refine_ls_shift/su_max 0.001
_refine_ls_shift/su_mean 0.000
_refine_ls_structure_factor_coef Fsqd
_refine_ls_weighting_details 'calc w=1/[\s^2^(Fo^2^)+(0.0643P)^2^+0.6991P] where P=(Fo^2^+2Fc^2^)/3'
_refine_ls_weighting_scheme calc
_refine_ls_wR_factor_gt 0.0922
_refine_ls_wR_factor_ref 0.0927
_reflns_number_gt 3186
_reflns_number_total 3223
_reflns_threshold_expression >2sigma(I)
_cod_data_source_file jo9b02514_si_001.cif
_cod_data_source_block 19031105
_cod_original_cell_volume 3220.16(4)
_cod_database_code 4036059
_chemical_oxdiff_formula CNOH
_chemical_oxdiff_usercomment ZM-12-19-007
_reflns_odcompleteness_completeness 99.88
_reflns_odcompleteness_iscentric 1
_reflns_odcompleteness_theta 66.49
_olex2_refinement_description
;
1. Fixed Uiso
 At 1.2 times of:
  All C(H) groups, All N(H) groups
 At 1.5 times of:
  All C(H,H,H) groups
2.a Aromatic/amide H refined with riding coordinates:
 N1(H1), C11(H8), C6(H11), C2(H12), C15(H14), C13(H17), C4(H18), C1(H19),
 C14(H20), C3(H21)
2.b Idealised Me refined as rotating group:
 C18(H22A,H22B,H22C), C17(H23A,H23B,H23C), C16(H2A,H2B,H2C)
;
_olex2_submission_special_instructions 'No special instructions were received'
_oxdiff_exptl_absorpt_empirical_details
;
Empirical correction (ABSPACK) includes:
- Absorption correction using spherical harmonics
- Frame scaling
;
_oxdiff_exptl_absorpt_empirical_full_max 1.627
_oxdiff_exptl_absorpt_empirical_full_min 0.748

loop_
_space_group_symop_id
_space_group_symop_operation_xyz
1 'x, y, z'
2 '-x, -y, z'
3 '-x, y, z+1/2'
4 'x, -y, z+1/2'
5 'x+1/2, y+1/2, z'
6 '-x+1/2, -y+1/2, z'
7 '-x+1/2, y+1/2, z+1/2'
8 'x+1/2, -y+1/2, z+1/2'

loop_
_atom_site_label
_atom_site_type_symbol
_atom_site_fract_x
_atom_site_fract_y
_atom_site_fract_z
_atom_site_U_iso_or_equiv
_atom_site_adp_type
_atom_site_occupancy
_atom_site_calc_flag
_atom_site_refinement_flags_posn
N1 N -0.19686(6) -0.18915(4) -0.31151(16) 0.0233(2) Uani 1 d .
H1 H -0.2415 -0.2043 -0.3350 0.028 Uiso 1 calc R
N5 N 0.08055(7) -0.20597(4) -0.32463(19) 0.0274(3) Uani 1 d .
N3 N 0.00151(6) -0.27320(4) -0.41037(16) 0.0228(2) Uani 1 d .
C10 C -0.20464(7) -0.13984(5) -0.24588(18) 0.0221(3) Uani 1 d .
N2 N -0.14166(6) -0.26374(4) -0.39926(16) 0.0215(2) Uani 1 d .
C7 C -0.07351(7) -0.28977(5) -0.43102(18) 0.0210(3) Uani 1 d .
N4 N -0.05671(6) -0.19522(4) -0.31673(17) 0.0231(2) Uani 1 d .
C11 C -0.14462(8) -0.10395(5) -0.2630(2) 0.0255(3) Uani 1 d .
H8 H -0.0950 -0.1123 -0.3148 0.031 Uiso 1 calc R
C9 C -0.12836(7) -0.21621(5) -0.34291(18) 0.0209(3) Uani 1 d .
C5 C -0.08327(7) -0.34229(5) -0.49361(19) 0.0220(3) Uani 1 d .
C6 C -0.15203(8) -0.35729(5) -0.58895(19) 0.0249(3) Uani 1 d .
H11 H -0.1917 -0.3340 -0.6182 0.030 Uiso 1 calc R
C2 C -0.10283(9) -0.44161(5) -0.5965(2) 0.0321(3) Uani 1 d .
H12 H -0.1093 -0.4748 -0.6307 0.039 Uiso 1 calc R
C8 C 0.00673(8) -0.22536(4) -0.35123(18) 0.0221(3) Uani 1 d .
C15 C -0.27890(8) -0.12687(5) -0.16656(19) 0.0254(3) Uani 1 d .
H14 H -0.3189 -0.1509 -0.1512 0.030 Uiso 1 calc R
C12 C -0.15892(8) -0.05528(5) -0.2021(2) 0.0272(3) Uani 1 d .
C13 C -0.23274(8) -0.04167(5) -0.1278(2) 0.0298(3) Uani 1 d .
H17 H -0.2424 -0.0090 -0.0899 0.036 Uiso 1 calc R
C4 C -0.02400(8) -0.37734(5) -0.4515(2) 0.0266(3) Uani 1 d .
H18 H 0.0226 -0.3675 -0.3898 0.032 Uiso 1 calc R
C1 C -0.16178(9) -0.40686(5) -0.6407(2) 0.0298(3) Uani 1 d .
H19 H -0.2077 -0.4167 -0.7048 0.036 Uiso 1 calc R
C14 C -0.29225(8) -0.07830(5) -0.1115(2) 0.0293(3) Uani 1 d .
H20 H -0.3422 -0.0697 -0.0621 0.035 Uiso 1 calc R
C3 C -0.03447(9) -0.42705(5) -0.5016(2) 0.0322(3) Uani 1 d .
H21 H 0.0047 -0.4506 -0.4712 0.039 Uiso 1 calc R
C18 C 0.15350(8) -0.23427(5) -0.3619(2) 0.0287(3) Uani 1 d .
H22A H 0.1825 -0.2395 -0.2491 0.043 Uiso 1 calc GR
H22B H 0.1869 -0.2161 -0.4466 0.043 Uiso 1 calc GR
H22C H 0.1394 -0.2659 -0.4147 0.043 Uiso 1 calc GR
C17 C 0.09093(8) -0.15384(5) -0.2748(2) 0.0308(3) Uani 1 d .
H23A H 0.0879 -0.1335 -0.3834 0.046 Uiso 1 calc GR
H23B H 0.1427 -0.1494 -0.2173 0.046 Uiso 1 calc GR
H23C H 0.0491 -0.1441 -0.1906 0.046 Uiso 1 calc GR
O1 O -0.09464(6) -0.02392(4) -0.2252(2) 0.0396(3) Uani 1 d .
C16 C -0.10705(10) 0.02810(5) -0.1945(3) 0.0388(4) Uani 1 d .
H2A H -0.1487 0.0400 -0.2752 0.058 Uiso 1 calc GR
H2B H -0.0578 0.0459 -0.2187 0.058 Uiso 1 calc GR
H2C H -0.1230 0.0334 -0.0690 0.058 Uiso 1 calc GR

loop_
_atom_site_aniso_label
_atom_site_aniso_U_11
_atom_site_aniso_U_22
_atom_site_aniso_U_33
_atom_site_aniso_U_23
_atom_site_aniso_U_13
_atom_site_aniso_U_12
N1 0.0165(4) 0.0174(5) 0.0358(6) -0.0019(5) -0.0022(4) 0.0002(4)
N5 0.0193(5) 0.0208(5) 0.0421(7) -0.0027(5) -0.0030(5) 0.0000(4)
N3 0.0196(4) 0.0193(5) 0.0294(6) -0.0011(4) -0.0010(5) 0.0005(4)
C10 0.0223(6) 0.0181(6) 0.0257(6) 0.0005(5) -0.0030(5) 0.0037(4)
N2 0.0186(4) 0.0174(5) 0.0284(5) -0.0008(5) -0.0005(4) -0.0005(4)
C7 0.0208(6) 0.0184(5) 0.0236(6) 0.0007(4) -0.0002(5) 0.0004(4)
N4 0.0187(5) 0.0190(5) 0.0317(6) -0.0007(4) -0.0023(4) 0.0012(4)
C11 0.0221(5) 0.0203(6) 0.0340(7) -0.0021(5) 0.0000(5) 0.0028(5)
C9 0.0201(6) 0.0171(6) 0.0256(6) 0.0010(5) -0.0007(5) 0.0004(4)
C5 0.0218(6) 0.0198(6) 0.0245(6) -0.0024(5) 0.0032(5) -0.0009(5)
C6 0.0212(6) 0.0236(6) 0.0300(7) -0.0017(5) 0.0003(5) -0.0005(5)
C2 0.0331(7) 0.0201(6) 0.0431(9) -0.0068(6) 0.0050(6) -0.0050(5)
C8 0.0206(6) 0.0188(5) 0.0268(6) 0.0007(5) -0.0017(5) 0.0004(5)
C15 0.0216(6) 0.0247(6) 0.0300(7) 0.0018(5) 0.0012(5) 0.0008(5)
C12 0.0252(6) 0.0206(6) 0.0358(7) -0.0028(5) -0.0021(5) -0.0002(5)
C13 0.0321(7) 0.0214(6) 0.0359(7) -0.0043(6) -0.0004(6) 0.0054(5)
C4 0.0232(6) 0.0212(6) 0.0353(7) -0.0022(5) -0.0016(5) 0.0001(5)
C1 0.0273(6) 0.0281(6) 0.0341(7) -0.0054(6) 0.0005(5) -0.0071(5)
C14 0.0256(6) 0.0286(6) 0.0337(7) -0.0030(6) 0.0031(5) 0.0066(5)
C3 0.0298(6) 0.0219(6) 0.0449(8) -0.0017(6) 0.0000(6) 0.0032(5)
C18 0.0198(6) 0.0267(6) 0.0397(8) 0.0024(6) -0.0001(6) 0.0005(5)
C17 0.0248(6) 0.0227(6) 0.0449(9) -0.0030(6) -0.0038(6) -0.0039(5)
O1 0.0294(5) 0.0192(5) 0.0702(8) -0.0075(5) 0.0038(5) -0.0031(4)
C16 0.0386(8) 0.0194(6) 0.0584(10) -0.0055(7) -0.0009(8) -0.0022(6)

loop_
_atom_type_symbol
_atom_type_description
_atom_type_scat_dispersion_real
_atom_type_scat_dispersion_imag
_atom_type_scat_source
C C 0.0181 0.0091 'International Tables Vol C Tables 4.2.6.8 and 6.1.1.4'
H H 0.0000 0.0000 'International Tables Vol C Tables 4.2.6.8 and 6.1.1.4'
N N 0.0311 0.0180 'International Tables Vol C Tables 4.2.6.8 and 6.1.1.4'
O O 0.0492 0.0322 'International Tables Vol C Tables 4.2.6.8 and 6.1.1.4'

loop_
_geom_angle_atom_site_label_1
_geom_angle_atom_site_label_2
_geom_angle_atom_site_label_3
_geom_angle
C10 N1 H1 115.5
C9 N1 H1 115.5
C9 N1 C10 129.03(10)
C8 N5 C18 121.92(10)
C8 N5 C17 121.05(11)
C18 N5 C17 116.75(11)
C7 N3 C8 114.32(10)
C11 C10 N1 123.58(11)
C11 C10 C15 119.54(12)
C15 C10 N1 116.83(11)
C7 N2 C9 113.71(10)
N3 C7 N2 126.27(11)
N3 C7 C5 116.90(11)
N2 C7 C5 116.83(10)
C9 N4 C8 114.59(10)
C10 C11 H8 120.1
C10 C11 C12 119.78(12)
C12 C11 H8 120.1
N2 C9 N1 114.47(11)
N4 C9 N1 119.59(11)
N4 C9 N2 125.94(11)
C6 C5 C7 120.93(11)
C6 C5 C4 119.42(11)
C4 C5 C7 119.62(11)
C5 C6 H11 119.8
C1 C6 C5 120.37(12)
C1 C6 H11 119.8
C1 C2 H12 119.9
C3 C2 H12 119.9
C3 C2 C1 120.19(12)
N5 C8 N3 118.04(10)
N5 C8 N4 116.80(10)
N4 C8 N3 125.16(11)
C10 C15 H14 120.2
C14 C15 C10 119.59(12)
C14 C15 H14 120.2
C13 C12 C11 121.24(12)
O1 C12 C11 113.77(12)
O1 C12 C13 124.99(12)
C12 C13 H17 120.9
C12 C13 C14 118.11(12)
C14 C13 H17 120.9
C5 C4 H18 120.0
C3 C4 C5 120.00(12)
C3 C4 H18 120.0
C6 C1 H19 120.1
C2 C1 C6 119.81(13)
C2 C1 H19 120.1
C15 C14 C13 121.70(12)
C15 C14 H20 119.1
C13 C14 H20 119.1
C2 C3 C4 120.19(12)
C2 C3 H21 119.9
C4 C3 H21 119.9
N5 C18 H22A 109.5
N5 C18 H22B 109.5
N5 C18 H22C 109.5
H22A C18 H22B 109.5
H22A C18 H22C 109.5
H22B C18 H22C 109.5
N5 C17 H23A 109.5
N5 C17 H23B 109.5
N5 C17 H23C 109.5
H23A C17 H23B 109.5
H23A C17 H23C 109.5
H23B C17 H23C 109.5
C12 O1 C16 118.01(12)
O1 C16 H2A 109.5
O1 C16 H2B 109.5
O1 C16 H2C 109.5
H2A C16 H2B 109.5
H2A C16 H2C 109.5
H2B C16 H2C 109.5

loop_
_geom_bond_atom_site_label_1
_geom_bond_atom_site_label_2
_geom_bond_distance
N1 H1 0.8600
N1 C10 1.4099(16)
N1 C9 1.3649(16)
N5 C8 1.3415(16)
N5 C18 1.4510(16)
N5 C17 1.4524(16)
N3 C7 1.3272(16)
N3 C8 1.3542(15)
C10 C11 1.3878(18)
C10 C15 1.4012(17)
N2 C7 1.3458(16)
N2 C9 1.3551(15)
C7 C5 1.4871(16)
N4 C9 1.3260(16)
N4 C8 1.3478(16)
C11 H8 0.9300
C11 C12 1.3967(18)
C5 C6 1.3915(19)
C5 C4 1.3918(18)
C6 H11 0.9300
C6 C1 1.3893(18)
C2 H12 0.9300
C2 C1 1.386(2)
C2 C3 1.381(2)
C15 H14 0.9300
C15 C14 1.3789(18)
C12 C13 1.384(2)
C12 O1 1.3658(16)
C13 H17 0.9300
C13 C14 1.3951(19)
C4 H18 0.9300
C4 C3 1.3911(17)
C1 H19 0.9300
C14 H20 0.9300
C3 H21 0.9300
C18 H22A 0.9600
C18 H22B 0.9600
C18 H22C 0.9600
C17 H23A 0.9600
C17 H23B 0.9600
C17 H23C 0.9600
O1 C16 1.4256(15)
C16 H2A 0.9600
C16 H2B 0.9600
C16 H2C 0.9600

loop_
_geom_torsion_atom_site_label_1
_geom_torsion_atom_site_label_2
_geom_torsion_atom_site_label_3
_geom_torsion_atom_site_label_4
_geom_torsion
N1 C10 C11 C12 176.85(13)
N1 C10 C15 C14 -175.50(12)
N3 C7 C5 C6 -153.65(13)
N3 C7 C5 C4 28.33(19)
C10 N1 C9 N2 177.33(12)
C10 N1 C9 N4 -2.4(2)
C10 C11 C12 C13 -1.3(2)
C10 C11 C12 O1 179.33(14)
C10 C15 C14 C13 -1.8(2)
N2 C7 C5 C6 26.90(18)
N2 C7 C5 C4 -151.12(13)
C7 N3 C8 N5 179.18(13)
C7 N3 C8 N4 -0.93(18)
C7 N2 C9 N1 179.49(12)
C7 N2 C9 N4 -0.77(19)
C7 C5 C6 C1 -177.60(13)
C7 C5 C4 C3 176.86(13)
C11 C10 C15 C14 1.9(2)
C11 C12 C13 C14 1.4(2)
C11 C12 O1 C16 170.34(15)
C9 N1 C10 C11 24.2(2)
C9 N1 C10 C15 -158.47(13)
C9 N2 C7 N3 0.69(19)
C9 N2 C7 C5 -179.92(11)
C9 N4 C8 N5 -179.25(12)
C9 N4 C8 N3 0.87(19)
C5 C6 C1 C2 0.3(2)
C5 C4 C3 C2 1.3(2)
C6 C5 C4 C3 -1.2(2)
C8 N3 C7 N2 0.08(19)
C8 N3 C7 C5 -179.30(11)
C8 N4 C9 N1 179.79(12)
C8 N4 C9 N2 0.05(19)
C15 C10 C11 C12 -0.4(2)
C12 C13 C14 C15 0.1(2)
C13 C12 O1 C16 -9.0(2)
C4 C5 C6 C1 0.4(2)
C1 C2 C3 C4 -0.6(2)
C3 C2 C1 C6 -0.2(2)
C18 N5 C8 N3 1.63(19)
C18 N5 C8 N4 -178.27(13)
C17 N5 C8 N3 175.32(13)
C17 N5 C8 N4 -4.6(2)
O1 C12 C13 C14 -179.29(15)
